data_4301893
loop_
_publ_author_name
'Gloria Agust\'i'
'M. Carmen Mu\~noz'
'Ana B. Gaspar'
'Jos\'e A. Real'

_publ_section_title
;
Spin-Crossover Behavior in Cyanide-Bridged Iron(II)-Copper(I) Bimetallic
1-3D Metal-Organic Frameworks
;
_journal_name_full 'Inorganic Chemistry'
_journal_page_first 3371
_journal_page_last 3381
_journal_paper_doi 10.1021/ic8010458
_journal_volume 48
_journal_year 2009
_chemical_formula_sum 'C29 H20 Cu2 F5 Fe N9'
_chemical_formula_weight 772.47
_chemical_name_systematic
;
 ?
;
_space_group_IT_number 14
_symmetry_cell_setting monoclinic
_symmetry_space_group_name_Hall '-P 2ybc'
_symmetry_space_group_name_H-M 'P 1 21/c 1'
_atom_sites_solution_hydrogens geom
_atom_sites_solution_primary direct
_atom_sites_solution_secondary difmap
_audit_creation_method SHELXL-97
_cell_angle_alpha 90.00
_cell_angle_beta 92.1810(10)
_cell_angle_gamma 90.00
_cell_formula_units_Z 4
_cell_length_a 17.2960(5)
_cell_length_b 13.0270(6)
_cell_length_c 13.8180(9)
_cell_measurement_temperature 293(2)
_cell_volume 3111.1(3)
_computing_cell_refinement 'HKL DENZO'
_computing_data_collection COLLECT
_computing_data_reduction 'HKL DENZO and SCALEPACK'
_computing_structure_refinement 'SHELXL-97 (Sheldrick, 1997)'
_computing_structure_solution SHELXS-97
_diffrn_ambient_temperature 293(2)
_diffrn_measured_fraction_theta_full 0.939
_diffrn_measured_fraction_theta_max 0.939
_diffrn_radiation_monochromator graphite
_diffrn_radiation_source 'fine-focus sealed tube'
_diffrn_radiation_type MoK\a
_diffrn_radiation_wavelength 0.71073
_diffrn_reflns_av_R_equivalents 0.0811
_diffrn_reflns_av_sigmaI/netI 0.1268
_diffrn_reflns_limit_h_max 21
_diffrn_reflns_limit_h_min -21
_diffrn_reflns_limit_k_max 16
_diffrn_reflns_limit_k_min -14
_diffrn_reflns_limit_l_max 17
_diffrn_reflns_limit_l_min -17
_diffrn_reflns_number 10308
_diffrn_reflns_theta_full 26.66
_diffrn_reflns_theta_max 26.66
_diffrn_reflns_theta_min 1.18
_exptl_absorpt_coefficient_mu 1.881
_exptl_crystal_colour red
_exptl_crystal_density_diffrn 1.649
_exptl_crystal_density_method 'not measured'
_exptl_crystal_description prismatic
_exptl_crystal_F_000 1544
_exptl_crystal_size_max 0.08
_exptl_crystal_size_mid 0.08
_exptl_crystal_size_min 0.04
_refine_diff_density_max 0.423
_refine_diff_density_min -0.355
_refine_diff_density_rms 0.092
_refine_ls_extinction_method none
_refine_ls_goodness_of_fit_ref 0.921
_refine_ls_hydrogen_treatment mixed
_refine_ls_matrix_type full
_refine_ls_number_parameters 420
_refine_ls_number_reflns 6156
_refine_ls_number_restraints 0
_refine_ls_restrained_S_all 0.921
_refine_ls_R_factor_all 0.2471
_refine_ls_R_factor_gt 0.0750
_refine_ls_shift/su_max 0.000
_refine_ls_shift/su_mean 0.000
_refine_ls_structure_factor_coef Fsqd
_refine_ls_weighting_details 'calc w=1/[\s^2^(Fo^2^)+(0.0552P)^2^+0.0000P] where P=(Fo^2^+2Fc^2^)/3'
_refine_ls_weighting_scheme calc
_refine_ls_wR_factor_gt 0.1201
_refine_ls_wR_factor_ref 0.1690
_reflns_number_gt 2203
_reflns_number_total 6156
_reflns_threshold_expression >2sigma(I)
_cod_data_source_file ic8010458_si_001_2.cif
_cod_data_source_block Compound1-293K*
_cod_original_sg_symbol_H-M 'P 21/c'
_cod_database_code 4301893

loop_
_symmetry_equiv_pos_as_xyz
'x, y, z'
'-x, y+1/2, -z+1/2'
'-x, -y, -z'
'x, -y-1/2, z-1/2'

loop_
_atom_site_label
_atom_site_type_symbol
_atom_site_fract_x
_atom_site_fract_y
_atom_site_fract_z
_atom_site_U_iso_or_equiv
_atom_site_adp_type
_atom_site_occupancy
_atom_site_symmetry_multiplicity
_atom_site_calc_flag
_atom_site_refinement_flags
_atom_site_disorder_assembly
_atom_site_disorder_group
Fe Fe 0.25382(7) 0.00269(9) 0.22839(7) 0.0421(4) Uani 1 1 d . . .
Cu1 Cu 0.15269(6) 0.29933(8) 0.01836(6) 0.0550(4) Uani 1 1 d . . .
Cu2 Cu 0.35600(6) -0.26737(9) 0.46948(7) 0.0586(4) Uani 1 1 d . . .
F1 F 0.0874(3) -0.3507(5) 0.1953(4) 0.0916(18) Uani 1 1 d . . .
F2 F 0.4285(4) 0.3493(4) 0.2668(4) 0.0930(18) Uani 1 1 d . . .
F3 F -0.0995(3) 0.0710(5) 0.0479(4) 0.103(2) Uani 1 1 d . . .
F4 F 0.3002(4) 0.6309(5) 0.1826(5) 0.123(2) Uani 1 1 d . . .
F5 F 0.6104(4) -0.0473(6) 0.4700(5) 0.131(3) Uani 1 1 d . . .
N1 N 0.1469(4) -0.0874(6) 0.2094(4) 0.0498(19) Uani 1 1 d . . .
N2 N 0.3624(4) 0.0882(6) 0.2498(4) 0.0495(19) Uani 1 1 d . . .
N3 N 0.2138(4) 0.1088(6) 0.1256(5) 0.053(2) Uani 1 1 d . . .
N4 N 0.2026(4) 0.0879(5) 0.3391(5) 0.055(2) Uani 1 1 d . . .
N5 N 0.2938(4) -0.1058(5) 0.3283(5) 0.054(2) Uani 1 1 d . . .
N6 N 0.3035(4) -0.0821(6) 0.1179(5) 0.066(2) Uani 1 1 d . . .
N7 N 0.0324(4) 0.2814(7) 0.0457(4) 0.053(2) Uani 1 1 d . . .
N8 N 0.1929(4) 0.4008(7) 0.1406(5) 0.065(2) Uani 1 1 d . . .
N9 N 0.4759(4) -0.2518(7) 0.4779(5) 0.057(2) Uani 1 1 d . . .
C1 C 0.0773(6) -0.0417(8) 0.2057(5) 0.063(3) Uani 1 1 d . . .
H1 H 0.0752 0.0296 0.2082 0.074(7) Uiso 1 1 calc R . .
C2 C 0.0093(6) -0.0952(10) 0.1985(6) 0.073(3) Uani 1 1 d . . .
H2 H -0.0379 -0.0608 0.1959 0.074(7) Uiso 1 1 calc R . .
C3 C 0.0116(6) -0.1993(10) 0.1950(6) 0.069(3) Uani 1 1 d . . .
H3 H -0.0338 -0.2375 0.1907 0.074(7) Uiso 1 1 calc R . .
C4 C 0.0823(7) -0.2468(8) 0.1981(6) 0.063(3) Uani 1 1 d . . .
C5 C 0.1482(6) -0.1884(8) 0.2035(5) 0.059(3) Uani 1 1 d . . .
H5 H 0.1959 -0.2214 0.2029 0.074(7) Uiso 1 1 calc R . .
C6 C 0.4312(6) 0.0418(8) 0.2555(5) 0.060(3) Uani 1 1 d . . .
H6 H 0.4325 -0.0295 0.2524 0.074(7) Uiso 1 1 calc R . .
C7 C 0.5003(6) 0.0936(9) 0.2659(6) 0.065(3) Uani 1 1 d . . .
H7 H 0.5465 0.0570 0.2694 0.074(7) Uiso 1 1 calc R . .
C8 C 0.5016(6) 0.1983(9) 0.2709(6) 0.064(3) Uani 1 1 d . . .
H8 H 0.5474 0.2353 0.2790 0.074(7) Uiso 1 1 calc R . .
C9 C 0.4319(7) 0.2441(8) 0.2633(6) 0.059(3) Uani 1 1 d . . .
C10 C 0.3639(6) 0.1911(8) 0.2528(5) 0.053(2) Uani 1 1 d . . .
H10 H 0.3175 0.2272 0.2476 0.074(7) Uiso 1 1 calc R . .
C11 C 0.1910(4) 0.1728(7) 0.0782(5) 0.039(2) Uani 1 1 d . . .
C12 C 0.1786(5) 0.1322(7) 0.4041(6) 0.049(2) Uani 1 1 d . . .
C13 C 0.3180(5) -0.1676(7) 0.3807(6) 0.051(2) Uani 1 1 d . . .
C14 C 0.3250(5) -0.1331(7) 0.0577(6) 0.056(3) Uani 1 1 d . . .
C15 C -0.0169(7) 0.3573(9) 0.0510(5) 0.073(3) Uani 1 1 d . . .
H15 H 0.0029 0.4237 0.0515 0.074(7) Uiso 1 1 calc R . .
C16 C -0.0969(7) 0.3460(11) 0.0560(6) 0.083(4) Uani 1 1 d . . .
H16 H -0.1294 0.4025 0.0605 0.074(7) Uiso 1 1 calc R . .
C17 C -0.1256(6) 0.2476(13) 0.0538(6) 0.083(4) Uani 1 1 d . . .
H17 H -0.1785 0.2354 0.0556 0.074(7) Uiso 1 1 calc R . .
C18 C -0.0758(7) 0.1702(10) 0.0492(6) 0.069(3) Uani 1 1 d . . .
C19 C 0.0030(5) 0.1857(8) 0.0458(5) 0.049(2) Uani 1 1 d . . .
H19 H 0.0361 0.1296 0.0436 0.074(7) Uiso 1 1 calc R . .
C20 C 0.1869(5) 0.3697(8) 0.2302(8) 0.068(3) Uani 1 1 d . . .
H20 H 0.1608 0.3086 0.2409 0.074(7) Uiso 1 1 calc R . .
C21 C 0.2176(6) 0.4230(11) 0.3109(8) 0.088(4) Uani 1 1 d . . .
H21 H 0.2129 0.3980 0.3734 0.074(7) Uiso 1 1 calc R . .
C22 C 0.2550(6) 0.5138(10) 0.2937(9) 0.085(4) Uani 1 1 d . . .
H22 H 0.2752 0.5535 0.3446 0.074(7) Uiso 1 1 calc R . .
C23 C 0.2615(6) 0.5432(8) 0.2022(9) 0.072(3) Uani 1 1 d . . .
C24 C 0.2298(6) 0.4891(9) 0.1259(9) 0.065(3) Uani 1 1 d . . .
C25 C 0.5237(6) -0.3296(8) 0.4911(6) 0.069(3) Uani 1 1 d . . .
H25 H 0.5026 -0.3948 0.4979 0.074(7) Uiso 1 1 calc R . .
C26 C 0.6043(7) -0.3199(10) 0.4957(6) 0.080(3) Uani 1 1 d . . .
H26 H 0.6359 -0.3774 0.5020 0.074(7) Uiso 1 1 calc R . .
C27 C 0.6352(7) -0.2238(11) 0.4906(7) 0.080(3) Uani 1 1 d . . .
H27 H 0.6884 -0.2133 0.4958 0.074(7) Uiso 1 1 calc R . .
C28 C 0.5850(7) -0.1438(11) 0.4777(6) 0.073(3) Uani 1 1 d . . .
C29 C 0.5067(6) -0.1578(8) 0.4697(6) 0.061(3) Uani 1 1 d . . .
H29 H 0.4744 -0.1016 0.4586 0.074(7) Uiso 1 1 calc R . .
H24 H 0.231(5) 0.502(7) 0.065(6) 0.08(4) Uiso 1 1 d . . .

loop_
_atom_site_aniso_label
_atom_site_aniso_U_11
_atom_site_aniso_U_22
_atom_site_aniso_U_33
_atom_site_aniso_U_23
_atom_site_aniso_U_13
_atom_site_aniso_U_12
Fe 0.0452(8) 0.0404(8) 0.0409(6) -0.0009(6) 0.0019(5) 0.0047(6)
Cu1 0.0510(8) 0.0578(8) 0.0564(6) 0.0145(6) 0.0026(5) 0.0023(7)
Cu2 0.0528(8) 0.0629(9) 0.0598(7) 0.0131(6) -0.0029(5) -0.0038(7)
F1 0.103(5) 0.069(5) 0.103(4) -0.015(3) 0.005(3) -0.013(4)
F2 0.123(5) 0.043(4) 0.112(4) -0.006(3) 0.001(3) -0.018(4)
F3 0.081(5) 0.106(6) 0.122(5) 0.002(4) 0.004(3) -0.034(4)
F4 0.110(6) 0.069(5) 0.188(6) -0.018(4) -0.019(4) -0.018(4)
F5 0.087(5) 0.118(7) 0.190(7) -0.031(5) 0.030(4) -0.035(5)
N1 0.055(6) 0.048(6) 0.047(4) 0.005(4) 0.002(3) 0.007(5)
N2 0.043(5) 0.054(6) 0.051(4) 0.009(4) 0.006(3) 0.013(5)
N3 0.042(5) 0.048(5) 0.068(5) -0.002(4) 0.003(4) 0.007(4)
N4 0.054(5) 0.056(5) 0.054(4) -0.003(4) 0.004(4) 0.007(4)
N5 0.042(5) 0.049(5) 0.070(5) 0.007(4) 0.000(4) -0.001(4)
N6 0.075(6) 0.060(6) 0.061(5) -0.007(4) -0.003(4) 0.002(5)
N7 0.043(5) 0.060(6) 0.058(4) 0.007(4) 0.006(4) 0.013(5)
N8 0.053(6) 0.084(7) 0.059(5) 0.010(5) 0.011(4) 0.007(5)
N9 0.039(5) 0.068(6) 0.063(5) 0.004(4) -0.008(4) 0.012(5)
C1 0.064(8) 0.053(7) 0.073(6) 0.014(5) 0.002(5) 0.022(7)
C2 0.044(7) 0.071(9) 0.103(8) 0.006(6) -0.006(5) 0.001(7)
C3 0.053(8) 0.095(10) 0.059(6) -0.004(6) 0.000(5) -0.015(8)
C4 0.088(9) 0.047(8) 0.053(6) -0.003(5) 0.005(5) -0.009(8)
C5 0.061(7) 0.057(7) 0.060(6) -0.012(5) 0.004(5) -0.001(7)
C6 0.060(7) 0.056(7) 0.063(6) -0.002(5) 0.002(5) 0.002(7)
C7 0.043(7) 0.071(9) 0.081(6) 0.003(6) -0.011(5) -0.001(6)
C8 0.052(7) 0.065(8) 0.075(6) 0.010(6) -0.009(5) -0.016(7)
C9 0.063(8) 0.058(8) 0.055(5) -0.010(5) -0.001(5) -0.007(7)
C10 0.052(7) 0.054(7) 0.051(5) 0.004(5) -0.007(4) 0.015(6)
C11 0.024(5) 0.046(6) 0.047(5) 0.003(4) 0.004(4) 0.002(5)
C12 0.042(6) 0.054(6) 0.051(5) -0.005(5) 0.001(4) -0.010(5)
C13 0.039(6) 0.046(7) 0.067(6) 0.019(5) -0.001(5) -0.008(5)
C14 0.044(6) 0.077(8) 0.047(5) -0.014(5) -0.002(4) -0.001(5)
C15 0.075(9) 0.090(9) 0.055(6) 0.003(5) 0.000(5) 0.005(8)
C16 0.071(10) 0.106(11) 0.071(6) 0.006(7) 0.007(6) 0.039(9)
C17 0.032(7) 0.160(13) 0.057(6) 0.010(8) 0.003(5) 0.018(9)
C18 0.053(8) 0.089(10) 0.064(6) 0.016(6) -0.008(5) -0.021(8)
C19 0.036(6) 0.054(7) 0.056(5) 0.005(5) -0.005(4) -0.001(5)
C20 0.056(7) 0.071(8) 0.076(7) 0.005(7) 0.014(6) 0.004(6)
C21 0.075(9) 0.122(12) 0.068(7) -0.011(8) 0.007(6) 0.043(8)
C22 0.072(9) 0.097(11) 0.083(9) -0.037(8) -0.020(6) 0.020(8)
C23 0.067(8) 0.049(8) 0.098(9) -0.008(7) -0.021(7) -0.002(6)
C24 0.055(7) 0.070(9) 0.070(8) 0.002(7) 0.001(6) 0.010(6)
C25 0.057(8) 0.079(9) 0.070(6) 0.012(6) -0.002(5) 0.009(7)
C26 0.073(10) 0.098(11) 0.071(6) -0.004(7) 0.004(6) 0.049(8)
C27 0.051(8) 0.110(11) 0.080(7) -0.031(7) -0.002(5) 0.008(9)
C28 0.052(8) 0.089(10) 0.080(7) -0.015(7) 0.018(6) -0.013(9)
C29 0.058(8) 0.046(7) 0.080(6) -0.003(5) 0.011(5) 0.002(6)

loop_
_atom_type_symbol
_atom_type_description
_atom_type_scat_dispersion_real
_atom_type_scat_dispersion_imag
_atom_type_scat_source
C C 0.0033 0.0016 'International Tables Vol C Tables 4.2.6.8 and 6.1.1.4'
H H 0.0000 0.0000 'International Tables Vol C Tables 4.2.6.8 and 6.1.1.4'
N N 0.0061 0.0033 'International Tables Vol C Tables 4.2.6.8 and 6.1.1.4'
F F 0.0171 0.0103 'International Tables Vol C Tables 4.2.6.8 and 6.1.1.4'
Cu Cu 0.3201 1.2651 'International Tables Vol C Tables 4.2.6.8 and 6.1.1.4'
Fe Fe 0.3463 0.8444 'International Tables Vol C Tables 4.2.6.8 and 6.1.1.4'

loop_
_geom_angle_atom_site_label_1
_geom_angle_atom_site_label_2
_geom_angle_atom_site_label_3
_geom_angle
_geom_angle_site_symmetry_1
_geom_angle_site_symmetry_3
_geom_angle_publ_flag
N2 Fe N1 178.1(3) . . ?
N3 Fe N1 91.0(3) . . ?
N4 Fe N1 89.6(3) . . ?
N5 Fe N1 88.5(3) . . ?
N6 Fe N1 89.9(3) . . ?
N3 Fe N2 90.9(3) . . ?
N4 Fe N2 90.9(3) . . ?
N5 Fe N2 89.7(3) . . ?
N6 Fe N2 89.6(3) . . ?
N3 Fe N4 90.4(2) . . ?
N5 Fe N3 178.6(3) . . ?
N3 Fe N6 89.3(3) . . ?
N5 Fe N4 90.8(2) . . ?
N6 Fe N4 179.4(3) . . ?
N5 Fe N6 89.4(3) . . ?
N7 Cu1 N8 102.0(3) . . ?
C11 Cu1 N7 98.6(3) . . ?
C12 Cu1 N7 117.6(3) 4_565 . ?
C11 Cu1 N8 95.1(3) . . ?
C12 Cu1 N8 106.0(3) 4_565 . ?
C12 Cu1 C11 131.9(3) 4_565 . ?
C13 Cu2 N9 106.9(3) . . ?
C14 Cu2 N9 109.9(3) 4_556 . ?
C14 Cu2 C13 143.0(4) 4_556 . ?
C5 N1 C1 117.3(9) . . ?
C5 N1 Fe 121.5(7) . . ?
C1 N1 Fe 121.2(7) . . ?
C6 N2 C10 115.7(8) . . ?
C6 N2 Fe 122.4(7) . . ?
C10 N2 Fe 121.8(7) . . ?
C11 N3 Fe 172.7(7) . . ?
C12 N4 Fe 175.2(7) . . ?
C13 N5 Fe 177.0(7) . . ?
C14 N6 Fe 174.2(8) . . ?
C15 N7 C19 116.9(9) . . ?
C15 N7 Cu1 124.5(7) . . ?
C19 N7 Cu1 118.1(6) . . ?
C20 N8 C24 117.7(9) . . ?
C20 N8 Cu1 119.9(8) . . ?
C24 N8 Cu1 122.1(7) . . ?
C25 N9 C29 117.8(8) . . ?
C25 N9 Cu2 123.4(8) . . ?
C29 N9 Cu2 118.8(7) . . ?
N1 C1 C2 123.0(10) . . ?
N1 C1 H1 118.5 . . ?
C2 C1 H1 118.5 . . ?
C3 C2 C1 119.0(10) . . ?
C3 C2 H2 120.5 . . ?
C1 C2 H2 120.5 . . ?
C2 C3 C4 118.6(10) . . ?
C2 C3 H3 120.7 . . ?
C4 C3 H3 120.7 . . ?
F1 C4 C3 120.6(11) . . ?
F1 C4 C5 120.0(11) . . ?
C3 C4 C5 119.4(10) . . ?
N1 C5 C4 122.7(10) . . ?
N1 C5 H5 118.6 . . ?
C4 C5 H5 118.6 . . ?
N2 C6 C7 123.6(9) . . ?
N2 C6 H6 118.2 . . ?
C7 C6 H6 118.2 . . ?
C8 C7 C6 120.6(10) . . ?
C8 C7 H7 119.7 . . ?
C6 C7 H7 119.7 . . ?
C9 C8 C7 115.2(10) . . ?
C9 C8 H8 122.4 . . ?
C7 C8 H8 122.4 . . ?
C8 C9 C10 123.3(10) . . ?
C8 C9 F2 118.6(10) . . ?
C10 C9 F2 118.1(10) . . ?
N2 C10 C9 121.6(9) . . ?
N2 C10 H10 119.2 . . ?
C9 C10 H10 119.2 . . ?
N3 C11 Cu1 169.1(7) . . ?
N4 C12 Cu1 172.3(7) . 4_566 ?
N5 C13 Cu2 178.3(8) . . ?
N6 C14 Cu2 171.9(8) . 4 ?
N7 C15 C16 124.9(11) . . ?
N7 C15 H15 117.5 . . ?
C16 C15 H15 117.5 . . ?
C17 C16 C15 117.0(11) . . ?
C17 C16 H16 121.5 . . ?
C15 C16 H16 121.5 . . ?
C18 C17 C16 118.3(11) . . ?
C18 C17 H17 120.8 . . ?
C16 C17 H17 120.8 . . ?
C17 C18 F3 121.9(12) . . ?
C17 C18 C19 122.2(11) . . ?
F3 C18 C19 115.9(11) . . ?
N7 C19 C18 120.6(9) . . ?
N7 C19 H19 119.7 . . ?
C18 C19 H19 119.7 . . ?
N8 C20 C21 123.9(10) . . ?
N8 C20 H20 118.0 . . ?
C21 C20 H20 118.0 . . ?
C22 C21 C20 117.2(10) . . ?
C22 C21 H21 121.4 . . ?
C20 C21 H21 121.4 . . ?
C23 C22 C21 118.0(11) . . ?
C23 C22 H22 121.0 . . ?
C21 C22 H22 121.0 . . ?
C22 C23 F4 119.5(12) . . ?
C22 C23 C24 122.7(11) . . ?
F4 C23 C24 117.9(11) . . ?
N8 C24 C23 120.5(11) . . ?
N8 C24 H24 110(6) . . ?
C23 C24 H24 129(6) . . ?
N9 C25 C26 123.7(11) . . ?
N9 C25 H25 118.1 . . ?
C26 C25 H25 118.1 . . ?
C27 C26 C25 118.2(11) . . ?
C27 C26 H26 120.9 . . ?
C25 C26 H26 120.9 . . ?
C28 C27 C26 117.3(11) . . ?
C28 C27 H27 121.3 . . ?
C26 C27 H27 121.3 . . ?
F5 C28 C27 121.3(11) . . ?
F5 C28 C29 116.5(12) . . ?
C27 C28 C29 122.1(12) . . ?
N9 C29 C28 120.7(10) . . ?
N9 C29 H29 119.7 . . ?
C28 C29 H29 119.7 . . ?

loop_
_geom_bond_atom_site_label_1
_geom_bond_atom_site_label_2
_geom_bond_distance
_geom_bond_site_symmetry_2
_geom_bond_publ_flag
Fe N1 2.198(7) . ?
Fe N2 2.193(7) . ?
Fe N3 2.081(8) . ?
Fe N4 2.112(7) . ?
Fe N5 2.076(7) . ?
Fe N6 2.096(8) . ?
Cu1 N7 2.141(7) . ?
Cu1 N8 2.234(8) . ?
Cu1 C11 1.949(9) . ?
Cu1 C12 1.882(8) 4_565 ?
Cu2 N9 2.083(7) . ?
Cu2 C13 1.889(9) . ?
Cu2 C14 1.872(9) 4_556 ?
F1 C4 1.357(10) . ?
F2 C9 1.372(10) . ?
F3 C18 1.356(11) . ?
F4 C23 1.357(11) . ?
F5 C28 1.338(12) . ?
N1 C5 1.319(10) . ?
N1 C1 1.343(10) . ?
N2 C6 1.335(10) . ?
N2 C10 1.341(10) . ?
N3 C11 1.123(8) . ?
N4 C12 1.158(8) . ?
N5 C13 1.150(9) . ?
N6 C14 1.137(9) . ?
N7 C15 1.309(11) . ?
N7 C19 1.346(10) . ?
N8 C20 1.311(10) . ?
N8 C24 1.335(12) . ?
N9 C25 1.317(11) . ?
N9 C29 1.341(10) . ?
C1 C2 1.367(12) . ?
C1 H1 0.9300 . ?
C2 C3 1.357(12) . ?
C2 H2 0.9300 . ?
C3 C4 1.370(13) . ?
C3 H3 0.9300 . ?
C4 C5 1.371(12) . ?
C5 H5 0.9300 . ?
C6 C7 1.375(11) . ?
C6 H6 0.9300 . ?
C7 C8 1.366(11) . ?
C7 H7 0.9300 . ?
C8 C9 1.346(12) . ?
C8 H8 0.9300 . ?
C9 C10 1.367(12) . ?
C10 H10 0.9300 . ?
C12 Cu1 1.882(8) 4_566 ?
C14 Cu2 1.872(9) 4 ?
C15 C16 1.396(13) . ?
C15 H15 0.9300 . ?
C16 C17 1.375(14) . ?
C16 H16 0.9300 . ?
C17 C18 1.328(14) . ?
C17 H17 0.9300 . ?
C18 C19 1.381(12) . ?
C19 H19 0.9300 . ?
C20 C21 1.400(12) . ?
C20 H20 0.9300 . ?
C21 C22 1.372(13) . ?
C21 H21 0.9300 . ?
C22 C23 1.330(13) . ?
C22 H22 0.9300 . ?
C23 C24 1.365(13) . ?
C24 H24 0.85(7) . ?
C25 C26 1.398(12) . ?
C25 H25 0.9300 . ?
C26 C27 1.365(13) . ?
C26 H26 0.9300 . ?
C27 C28 1.364(13) . ?
C27 H27 0.9300 . ?
C28 C29 1.368(12) . ?
C29 H29 0.9300 . ?
